data_1508669
loop_
_publ_author_name
'Mo, Dong-Liang'
'Wink, Donald A.'
'Anderson, Laura L.'

_publ_section_title
;
 Preparation and rearrangement of N-vinyl nitrones: synthesis of
 spiroisoxazolines and fluorene-tethered isoxazoles.
;
_journal_issue 20
_journal_name_full 'Organic letters'
_journal_page_first 5180
_journal_page_last 5183
_journal_paper_doi 10.1021/ol3022885
_journal_volume 14
_journal_year 2012
_chemical_formula_moiety 'C25 H22 N2 O3'
_chemical_formula_sum 'C25 H22 N2 O3'
_chemical_formula_weight 398.45
_space_group_IT_number 2
_symmetry_cell_setting triclinic
_symmetry_Int_Tables_number 2
_symmetry_space_group_name_Hall '-P 1'
_symmetry_space_group_name_H-M 'P -1'
_atom_sites_solution_hydrogens geom
_atom_sites_solution_primary direct
_atom_sites_solution_secondary difmap
_audit_creation_method SHELXL-97
_cell_angle_alpha 94.697(3)
_cell_angle_beta 97.648(3)
_cell_angle_gamma 96.324(3)
_cell_formula_units_Z 4
_cell_length_a 12.4131(19)
_cell_length_b 12.868(2)
_cell_length_c 13.645(2)
_cell_measurement_temperature 298(2)
_cell_volume 2136.7(6)
_computing_cell_refinement 'SAINT (Bruker)'
_computing_data_collection 'SMART (Bruker)'
_computing_data_reduction 'SAINT (Bruker)'
_computing_structure_refinement 'SHELXL-97 (Sheldrick, 1997)'
_computing_structure_solution 'SHELXS-97 (Sheldrick, 1990)'
_diffrn_ambient_temperature 298(2)
_diffrn_measured_fraction_theta_full 0.910
_diffrn_measured_fraction_theta_max 0.910
_diffrn_measurement_device_type 'CCD area detector'
_diffrn_measurement_method 'phi and omega scans'
_diffrn_radiation_monochromator graphite
_diffrn_radiation_source 'fine-focus sealed tube'
_diffrn_radiation_type MoK\a
_diffrn_radiation_wavelength 0.71073
_diffrn_reflns_av_R_equivalents 0.0304
_diffrn_reflns_av_sigmaI/netI 0.0544
_diffrn_reflns_limit_h_max 16
_diffrn_reflns_limit_h_min -16
_diffrn_reflns_limit_k_max 16
_diffrn_reflns_limit_k_min -16
_diffrn_reflns_limit_l_max 17
_diffrn_reflns_limit_l_min -18
_diffrn_reflns_number 19969
_diffrn_reflns_theta_full 28.24
_diffrn_reflns_theta_max 28.24
_diffrn_reflns_theta_min 1.51
_exptl_absorpt_coefficient_mu 0.082
_exptl_absorpt_correction_T_max 0.9878
_exptl_absorpt_correction_T_min 0.9798
_exptl_absorpt_correction_type empirical
_exptl_crystal_colour yellow
_exptl_crystal_density_diffrn 1.239
_exptl_crystal_density_method 'not measured'
_exptl_crystal_description prism
_exptl_crystal_F_000 840
_exptl_crystal_size_max 0.29
_exptl_crystal_size_mid 0.24
_exptl_crystal_size_min 0.24
_refine_diff_density_max 0.294
_refine_diff_density_min -0.239
_refine_diff_density_rms 0.036
_refine_ls_extinction_method none
_refine_ls_goodness_of_fit_ref 0.950
_refine_ls_hydrogen_treatment constr
_refine_ls_matrix_type full
_refine_ls_number_parameters 539
_refine_ls_number_reflns 9610
_refine_ls_number_restraints 0
_refine_ls_restrained_S_all 0.950
_refine_ls_R_factor_all 0.1686
_refine_ls_R_factor_gt 0.0745
_refine_ls_shift/su_max 0.011
_refine_ls_shift/su_mean 0.001
_refine_ls_structure_factor_coef Fsqd
_refine_ls_weighting_details 'calc w=1/[\s^2^(Fo^2^)+(0.1501P)^2^+0.2728P] where P=(Fo^2^+2Fc^2^)/3'
_refine_ls_weighting_scheme calc
_refine_ls_wR_factor_gt 0.2274
_refine_ls_wR_factor_ref 0.3084
_reflns_number_gt 4018
_reflns_number_total 9610
_reflns_threshold_expression >2sigma(I)
_cod_data_source_file ol3022885_si_002.cif
_cod_data_source_block Compound8m
_cod_original_cell_volume 2136.6(6)
_cod_original_sg_symbol_H-M P-1
_cod_database_code 1508669

loop_
_symmetry_equiv_pos_as_xyz
'x, y, z'
'-x, -y, -z'

loop_
_atom_site_label
_atom_site_type_symbol
_atom_site_fract_x
_atom_site_fract_y
_atom_site_fract_z
_atom_site_U_iso_or_equiv
_atom_site_adp_type
_atom_site_occupancy
_atom_site_symmetry_multiplicity
_atom_site_calc_flag
_atom_site_refinement_flags
_atom_site_disorder_assembly
_atom_site_disorder_group
C1 C 0.6530(4) 0.5948(3) 0.4432(3) 0.1051(13) Uani 1 1 d . . .
H1 H 0.5970 0.6321 0.4187 0.126 Uiso 1 1 calc R . .
C2 C 0.6429(5) 0.4862(4) 0.4243(4) 0.1336(18) Uani 1 1 d . . .
H2 H 0.5795 0.4500 0.3876 0.160 Uiso 1 1 calc R . .
C3 C 0.7267(6) 0.4329(4) 0.4601(5) 0.145(2) Uani 1 1 d . . .
H3 H 0.7198 0.3604 0.4461 0.174 Uiso 1 1 calc R . .
C4 C 0.8208(5) 0.4836(4) 0.5162(4) 0.1199(15) Uani 1 1 d . . .
H4 H 0.8773 0.4462 0.5397 0.144 Uiso 1 1 calc R . .
C5 C 1.0098(4) 0.6519(4) 0.6612(3) 0.1112(14) Uani 1 1 d . . .
H5 H 1.0330 0.5858 0.6636 0.133 Uiso 1 1 calc R . .
C6 C 1.0685(4) 0.7370(6) 0.7181(4) 0.1247(17) Uani 1 1 d . . .
H6 H 1.1332 0.7283 0.7578 0.150 Uiso 1 1 calc R . .
C7 C 1.0351(4) 0.8342(5) 0.7184(3) 0.1156(15) Uani 1 1 d . . .
H7 H 1.0752 0.8899 0.7600 0.139 Uiso 1 1 calc R . .
C8 C 0.9408(3) 0.8508(3) 0.6565(3) 0.0936(11) Uani 1 1 d . . .
H8 H 0.9179 0.9172 0.6558 0.112 Uiso 1 1 calc R . .
C9 C 0.7776(3) 0.7619(3) 0.5240(2) 0.0721(9) Uani 1 1 d . . .
C10 C 0.7458(3) 0.6455(3) 0.4979(3) 0.0779(9) Uani 1 1 d . . .
C11 C 0.8297(4) 0.5912(3) 0.5369(3) 0.0889(11) Uani 1 1 d . . .
C12 C 0.9144(3) 0.6658(3) 0.5993(3) 0.0849(10) Uani 1 1 d . . .
C13 C 0.8820(3) 0.7658(3) 0.5961(2) 0.0766(9) Uani 1 1 d . . .
O14 O 0.69544(19) 0.80826(19) 0.57664(17) 0.0835(7) Uani 1 1 d . . .
N15 N 0.6613(2) 0.8937(2) 0.5302(2) 0.0764(8) Uani 1 1 d . . .
C16 C 0.7067(2) 0.9051(2) 0.4522(2) 0.0652(8) Uani 1 1 d . . .
C17 C 0.7824(3) 0.8249(3) 0.4313(2) 0.0698(9) Uani 1 1 d . . .
H17 H 0.7468 0.7783 0.3730 0.084 Uiso 1 1 calc R . .
C18 C 0.8949(3) 0.8665(3) 0.4108(3) 0.0846(10) Uani 1 1 d . B .
H18A H 0.9377 0.9002 0.4720 0.101 Uiso 1 1 calc R . .
H18B H 0.8880 0.9191 0.3641 0.101 Uiso 1 1 calc R . .
C19 C 0.9550(3) 0.7801(4) 0.3685(4) 0.1137(15) Uani 1 1 d . . .
H19A H 0.9169 0.7497 0.3041 0.136 Uiso 1 1 calc R A 1
H19B H 0.9595 0.7249 0.4127 0.136 Uiso 1 1 calc R A 1
C20 C 1.0785(9) 0.8355(10) 0.3579(10) 0.127(4) Uiso 0.567(10) 1 d P B 1
H20A H 1.0737 0.8851 0.3081 0.152 Uiso 0.567(10) 1 calc PR B 1
H20B H 1.1125 0.8735 0.4208 0.152 Uiso 0.567(10) 1 calc PR B 1
C21 C 1.1464(7) 0.7511(7) 0.3282(6) 0.115(3) Uiso 0.567(10) 1 d P B 1
H21A H 1.2179 0.7828 0.3200 0.173 Uiso 0.567(10) 1 calc PR B 1
H21B H 1.1115 0.7130 0.2667 0.173 Uiso 0.567(10) 1 calc PR B 1
H21C H 1.1529 0.7038 0.3789 0.173 Uiso 0.567(10) 1 calc PR B 1
C22 C 1.0528(10) 0.7983(11) 0.3328(9) 0.098(4) Uiso 0.433(10) 1 d P B 2
H22A H 1.0535 0.8574 0.2931 0.118 Uiso 0.433(10) 1 calc PR B 2
H22B H 1.0675 0.7368 0.2931 0.118 Uiso 0.433(10) 1 calc PR B 2
C23 C 1.1343(9) 0.8220(9) 0.4263(9) 0.118(4) Uiso 0.433(10) 1 d P B 2
H23A H 1.2068 0.8346 0.4091 0.177 Uiso 0.433(10) 1 calc PR B 2
H23B H 1.1298 0.7634 0.4653 0.177 Uiso 0.433(10) 1 calc PR B 2
H23C H 1.1181 0.8833 0.4639 0.177 Uiso 0.433(10) 1 calc PR B 2
C31 C 0.6764(2) 0.9876(2) 0.3889(2) 0.0638(8) Uani 1 1 d . . .
C32 C 0.6173(3) 1.0666(3) 0.4238(3) 0.0769(9) Uani 1 1 d . . .
H32 H 0.5988 1.0672 0.4876 0.092 Uiso 1 1 calc R . .
C33 C 0.5868(3) 1.1426(3) 0.3651(3) 0.0764(9) Uani 1 1 d . . .
H33 H 0.5482 1.1951 0.3887 0.092 Uiso 1 1 calc R . .
C34 C 0.6143(3) 1.1401(2) 0.2706(2) 0.0679(8) Uani 1 1 d . . .
N34 N 0.5829(2) 1.2218(2) 0.2076(3) 0.0839(8) Uani 1 1 d . . .
O34 O 0.5460(3) 1.2960(2) 0.2435(2) 0.1151(10) Uani 1 1 d . . .
C35 C 0.6705(3) 1.0638(3) 0.2336(2) 0.0711(9) Uani 1 1 d . . .
H35 H 0.6881 1.0638 0.1695 0.085 Uiso 1 1 calc R . .
O35 O 0.5937(3) 1.2112(3) 0.1204(3) 0.1364(13) Uani 1 1 d . . .
C36 C 0.7005(3) 0.9870(3) 0.2925(2) 0.0697(9) Uani 1 1 d . . .
H36 H 0.7374 0.9340 0.2673 0.084 Uiso 1 1 calc R . .
C51 C 0.7052(5) 0.6763(4) 1.1138(4) 0.1333(18) Uani 1 1 d . . .
H51 H 0.6555 0.7248 1.1041 0.160 Uiso 1 1 calc R . .
C52 C 0.6790(6) 0.5868(6) 1.1600(6) 0.177(3) Uani 1 1 d . . .
H52 H 0.6108 0.5734 1.1806 0.212 Uiso 1 1 calc R . .
C53 C 0.7552(7) 0.5183(5) 1.1746(5) 0.170(3) Uani 1 1 d . . .
H53 H 0.7359 0.4575 1.2040 0.204 Uiso 1 1 calc R . .
C54 C 0.8585(6) 0.5341(4) 1.1484(4) 0.1345(19) Uani 1 1 d . . .
H54 H 0.9096 0.4875 1.1615 0.161 Uiso 1 1 calc R . .
C55 C 1.0860(5) 0.6260(4) 1.0663(4) 0.1175(16) Uani 1 1 d . . .
H55 H 1.0983 0.5617 1.0894 0.141 Uiso 1 1 calc R . .
C56 C 1.1679(4) 0.6884(6) 1.0290(4) 0.1350(19) Uani 1 1 d . . .
H56 H 1.2357 0.6645 1.0273 0.162 Uiso 1 1 calc R . .
C57 C 1.1519(4) 0.7797(6) 0.9962(4) 0.1295(18) Uani 1 1 d . . .
H57 H 1.2085 0.8188 0.9723 0.155 Uiso 1 1 calc R . .
C58 C 1.0524(4) 0.8184(4) 0.9968(3) 0.1008(12) Uani 1 1 d . . .
H58 H 1.0419 0.8829 0.9733 0.121 Uiso 1 1 calc R . .
C59 C 0.8520(3) 0.7838(3) 1.0346(3) 0.0788(10) Uani 1 1 d . . .
C60 C 0.8036(4) 0.6915(3) 1.0835(3) 0.0892(11) Uani 1 1 d . . .
C61 C 0.8820(4) 0.6230(3) 1.1016(3) 0.0931(12) Uani 1 1 d . . .
C62 C 0.9834(4) 0.6651(3) 1.0674(3) 0.0896(11) Uani 1 1 d . . .
C63 C 0.9687(3) 0.7599(3) 1.0328(2) 0.0802(10) Uani 1 1 d . . .
O64 O 0.8508(2) 0.88034(19) 1.10094(17) 0.0946(8) Uani 1 1 d . . .
N65 N 0.7845(2) 0.9470(2) 1.0521(2) 0.0802(8) Uani 1 1 d . . .
C66 C 0.7524(3) 0.9092(3) 0.9625(2) 0.0708(9) Uani 1 1 d . . .
C67 C 0.7958(3) 0.8092(3) 0.9329(3) 0.0816(10) Uani 1 1 d . . .
H67 H 0.8543 0.8276 0.8935 0.098 Uiso 1 1 calc R . .
C68 C 0.7165(3) 0.7254(3) 0.8707(3) 0.1021(13) Uani 1 1 d . D .
H68A H 0.6576 0.7058 0.9082 0.122 Uiso 1 1 calc R . .
H68B H 0.6847 0.7553 0.8121 0.122 Uiso 1 1 calc R . .
C69 C 0.7618(4) 0.6282(3) 0.8376(3) 0.1162(15) Uani 1 1 d . . .
H69A H 0.7931 0.5957 0.8947 0.139 Uiso 1 1 calc R C 3
H69B H 0.8189 0.6449 0.7972 0.139 Uiso 1 1 calc R C 3
C70 C 0.6587(14) 0.5460(10) 0.7710(10) 0.149(4) Uiso 0.568(10) 1 d P D 3
H70A H 0.6033 0.5849 0.7395 0.179 Uiso 0.568(10) 1 calc PR D 3
H70B H 0.6853 0.5027 0.7201 0.179 Uiso 0.568(10) 1 calc PR D 3
C71 C 0.6275(12) 0.5006(11) 0.8220(11) 0.197(6) Uiso 0.568(10) 1 d P D 3
H71A H 0.5657 0.4531 0.7892 0.295 Uiso 0.568(10) 1 calc PR D 3
H71B H 0.6048 0.5452 0.8733 0.295 Uiso 0.568(10) 1 calc PR D 3
H71C H 0.6828 0.4611 0.8507 0.295 Uiso 0.568(10) 1 calc PR D 3
C72 C 0.7126(11) 0.5564(8) 0.7598(8) 0.098(3) Uiso 0.432(10) 1 d P D 4
H72A H 0.7540 0.5737 0.7066 0.118 Uiso 0.432(10) 1 calc PR D 4
H72B H 0.6422 0.5812 0.7421 0.118 Uiso 0.432(10) 1 calc PR D 4
C73 C 0.6873(9) 0.4471(9) 0.7416(8) 0.113(4) Uiso 0.432(10) 1 d P D 4
H73A H 0.6494 0.4295 0.6752 0.170 Uiso 0.432(10) 1 calc PR D 4
H73B H 0.6415 0.4221 0.7882 0.170 Uiso 0.432(10) 1 calc PR D 4
H73C H 0.7537 0.4149 0.7488 0.170 Uiso 0.432(10) 1 calc PR D 4
C81 C 0.6884(3) 0.9721(2) 0.8963(2) 0.0671(8) Uani 1 1 d . . .
C82 C 0.6189(3) 1.0382(3) 0.9343(3) 0.0763(9) Uani 1 1 d . . .
H85 H 0.6060 1.0358 0.9998 0.092 Uiso 1 1 calc R . .
C83 C 0.5692(3) 1.1066(3) 0.8767(3) 0.0771(9) Uani 1 1 d . . .
H84 H 0.5240 1.1515 0.9028 0.093 Uiso 1 1 calc R . .
C84 C 0.5873(3) 1.1075(3) 0.7800(2) 0.0685(8) Uani 1 1 d . . .
N84 N 0.5371(2) 1.1829(2) 0.7185(3) 0.0800(8) Uani 1 1 d . . .
O84 O 0.5601(2) 1.1888(2) 0.6351(2) 0.1041(9) Uani 1 1 d . . .
C85 C 0.6511(3) 1.0407(3) 0.7389(3) 0.0806(10) Uani 1 1 d . . .
H82 H 0.6605 1.0414 0.6725 0.097 Uiso 1 1 calc R . .
O85 O 0.4730(2) 1.2350(2) 0.7521(2) 0.1074(9) Uani 1 1 d . . .
C86 C 0.7013(3) 0.9726(3) 0.7970(3) 0.0820(10) Uani 1 1 d . . .
H81 H 0.7442 0.9264 0.7695 0.098 Uiso 1 1 calc R . .

loop_
_atom_site_aniso_label
_atom_site_aniso_U_11
_atom_site_aniso_U_22
_atom_site_aniso_U_33
_atom_site_aniso_U_23
_atom_site_aniso_U_13
_atom_site_aniso_U_12
C1 0.117(3) 0.089(3) 0.101(3) 0.005(2) 0.002(3) -0.004(3)
C2 0.158(5) 0.102(4) 0.123(4) -0.002(3) -0.006(3) -0.016(4)
C3 0.207(7) 0.076(3) 0.141(5) -0.009(3) 0.009(5) -0.004(4)
C4 0.157(5) 0.085(3) 0.124(4) 0.015(3) 0.026(3) 0.031(3)
C5 0.104(3) 0.133(4) 0.105(3) 0.036(3) 0.009(3) 0.038(3)
C6 0.090(3) 0.166(5) 0.112(4) 0.032(4) -0.013(3) 0.012(4)
C7 0.094(3) 0.142(4) 0.097(3) 0.004(3) -0.001(3) -0.020(3)
C8 0.096(3) 0.099(3) 0.083(3) 0.003(2) 0.016(2) 0.000(2)
C9 0.075(2) 0.076(2) 0.067(2) 0.0043(16) 0.0158(16) 0.0173(17)
C10 0.092(2) 0.070(2) 0.070(2) 0.0035(17) 0.0115(19) 0.007(2)
C11 0.115(3) 0.069(2) 0.087(3) 0.009(2) 0.018(2) 0.023(2)
C12 0.086(2) 0.095(3) 0.081(2) 0.020(2) 0.018(2) 0.026(2)
C13 0.079(2) 0.084(2) 0.068(2) 0.0093(18) 0.0117(17) 0.0105(19)
O14 0.0906(16) 0.0884(17) 0.0814(15) 0.0175(13) 0.0317(13) 0.0248(13)
N15 0.0774(18) 0.0819(19) 0.0748(18) 0.0062(15) 0.0197(14) 0.0224(15)
C16 0.0655(19) 0.068(2) 0.0633(19) -0.0014(15) 0.0135(15) 0.0141(15)
C17 0.074(2) 0.072(2) 0.068(2) 0.0075(16) 0.0149(16) 0.0200(17)
C18 0.071(2) 0.100(3) 0.093(2) 0.028(2) 0.0235(18) 0.026(2)
C19 0.103(3) 0.134(4) 0.122(3) 0.024(3) 0.049(3) 0.048(3)
C31 0.0609(18) 0.0650(19) 0.0658(19) -0.0037(15) 0.0131(14) 0.0121(15)
C32 0.085(2) 0.076(2) 0.074(2) -0.0005(18) 0.0234(17) 0.0223(18)
C33 0.081(2) 0.067(2) 0.084(2) -0.0053(18) 0.0192(18) 0.0230(18)
C34 0.0660(19) 0.062(2) 0.075(2) -0.0001(16) 0.0093(16) 0.0099(15)
N34 0.089(2) 0.073(2) 0.091(2) 0.0044(17) 0.0143(17) 0.0174(16)
O34 0.154(3) 0.0804(19) 0.116(2) 0.0027(16) 0.0148(19) 0.0475(19)
C35 0.070(2) 0.080(2) 0.0652(19) -0.0022(17) 0.0161(15) 0.0180(17)
O35 0.209(4) 0.125(3) 0.103(2) 0.0384(19) 0.055(2) 0.080(3)
C36 0.071(2) 0.070(2) 0.070(2) -0.0052(16) 0.0139(16) 0.0205(16)
C51 0.144(4) 0.114(4) 0.159(5) 0.013(3) 0.081(4) 0.021(3)
C52 0.194(7) 0.158(6) 0.207(7) 0.025(5) 0.132(6) 0.016(5)
C53 0.252(9) 0.106(4) 0.178(6) 0.036(4) 0.115(6) 0.016(5)
C54 0.198(6) 0.103(4) 0.121(4) 0.028(3) 0.062(4) 0.038(4)
C55 0.123(4) 0.112(4) 0.119(4) -0.001(3) -0.005(3) 0.059(3)
C56 0.089(3) 0.170(6) 0.139(5) -0.018(4) 0.008(3) 0.021(4)
C57 0.101(4) 0.153(5) 0.124(4) -0.026(4) 0.010(3) 0.005(4)
C58 0.105(3) 0.103(3) 0.089(3) -0.004(2) 0.008(2) 0.009(3)
C59 0.102(3) 0.067(2) 0.071(2) 0.0009(17) 0.0119(18) 0.0277(19)
C60 0.111(3) 0.082(3) 0.082(2) 0.003(2) 0.032(2) 0.023(2)
C61 0.142(4) 0.066(2) 0.079(2) 0.0132(19) 0.022(2) 0.034(2)
C62 0.108(3) 0.084(3) 0.077(2) -0.002(2) 0.008(2) 0.026(2)
C63 0.099(3) 0.075(2) 0.069(2) 0.0014(18) 0.0062(19) 0.027(2)
O64 0.133(2) 0.0822(17) 0.0700(14) -0.0060(12) 0.0017(14) 0.0452(15)
N65 0.105(2) 0.0728(18) 0.0692(18) 0.0072(15) 0.0141(15) 0.0368(16)
C66 0.081(2) 0.066(2) 0.067(2) -0.0036(16) 0.0144(16) 0.0169(17)
C67 0.094(2) 0.071(2) 0.078(2) -0.0042(18) 0.0006(19) 0.0249(19)
C68 0.120(3) 0.070(2) 0.107(3) -0.003(2) -0.015(3) 0.015(2)
C69 0.159(4) 0.077(3) 0.103(3) -0.024(2) -0.013(3) 0.029(3)
C81 0.0699(19) 0.0652(19) 0.067(2) -0.0013(15) 0.0104(15) 0.0159(16)
C82 0.073(2) 0.092(2) 0.067(2) 0.0004(18) 0.0158(16) 0.0237(19)
C83 0.069(2) 0.088(2) 0.078(2) -0.0025(18) 0.0098(17) 0.0283(18)
C84 0.0621(18) 0.068(2) 0.074(2) -0.0010(16) 0.0029(15) 0.0157(16)
N84 0.081(2) 0.075(2) 0.082(2) 0.0010(16) -0.0003(16) 0.0186(16)
O84 0.127(2) 0.103(2) 0.0868(19) 0.0192(16) 0.0060(17) 0.0372(17)
C85 0.100(3) 0.080(2) 0.066(2) 0.0016(17) 0.0146(18) 0.029(2)
O85 0.110(2) 0.098(2) 0.124(2) 0.0155(17) 0.0228(18) 0.0490(17)
C86 0.099(3) 0.083(2) 0.072(2) 0.0028(18) 0.0225(19) 0.039(2)

loop_
_atom_type_symbol
_atom_type_description
_atom_type_scat_dispersion_real
_atom_type_scat_dispersion_imag
_atom_type_scat_source
C C 0.0033 0.0016 'International Tables Vol C Tables 4.2.6.8 and 6.1.1.4'
H H 0.0000 0.0000 'International Tables Vol C Tables 4.2.6.8 and 6.1.1.4'
N N 0.0061 0.0033 'International Tables Vol C Tables 4.2.6.8 and 6.1.1.4'
O O 0.0106 0.0060 'International Tables Vol C Tables 4.2.6.8 and 6.1.1.4'

loop_
_geom_angle_atom_site_label_1
_geom_angle_atom_site_label_2
_geom_angle_atom_site_label_3
_geom_angle
C10 C1 C2 119.0(5)
C3 C2 C1 119.6(5)
C2 C3 C4 121.8(5)
C3 C4 C11 118.5(5)
C6 C5 C12 119.0(5)
C7 C6 C5 121.9(5)
C6 C7 C8 120.4(5)
C13 C8 C7 118.3(4)
O14 C9 C10 111.0(3)
O14 C9 C13 108.5(3)
C10 C9 C13 102.3(3)
O14 C9 C17 104.1(2)
C10 C9 C17 113.5(3)
C13 C9 C17 117.6(3)
C1 C10 C11 121.5(4)
C1 C10 C9 128.6(4)
C11 C10 C9 109.8(3)
C4 C11 C10 119.5(4)
C4 C11 C12 131.5(4)
C10 C11 C12 108.9(3)
C13 C12 C5 119.5(4)
C13 C12 C11 108.0(3)
C5 C12 C11 132.3(4)
C8 C13 C12 120.8(4)
C8 C13 C9 129.0(3)
C12 C13 C9 110.2(3)
N15 O14 C9 110.1(2)
C16 N15 O14 110.6(2)
N15 C16 C31 119.1(3)
N15 C16 C17 114.5(3)
C31 C16 C17 126.3(3)
C16 C17 C18 116.7(3)
C16 C17 C9 100.4(2)
C18 C17 C9 116.6(3)
C17 C18 C19 112.3(3)
C22 C19 C18 123.9(7)
C22 C19 C20 20.4(7)
C18 C19 C20 106.6(5)
C21 C20 C19 108.8(8)
C19 C22 C23 102.9(8)
C36 C31 C32 118.3(3)
C36 C31 C16 121.4(3)
C32 C31 C16 120.2(3)
C33 C32 C31 120.9(3)
C32 C33 C34 118.8(3)
C35 C34 C33 122.0(3)
C35 C34 N34 118.8(3)
C33 C34 N34 119.2(3)
O34 N34 O35 122.3(3)
O34 N34 C34 119.1(3)
O35 N34 C34 118.6(3)
C34 C35 C36 119.2(3)
C35 C36 C31 120.8(3)
C60 C51 C52 118.6(5)
C53 C52 C51 118.9(6)
C52 C53 C54 123.8(6)
C61 C54 C53 116.2(5)
C56 C55 C62 117.2(5)
C57 C56 C55 122.1(6)
C56 C57 C58 121.2(6)
C57 C58 C63 119.1(5)
O64 C59 C63 110.2(3)
O64 C59 C60 107.9(3)
C63 C59 C60 101.7(3)
O64 C59 C67 103.8(2)
C63 C59 C67 113.2(3)
C60 C59 C67 119.9(3)
C51 C60 C61 122.0(4)
C51 C60 C59 128.4(4)
C61 C60 C59 109.4(4)
C54 C61 C60 120.4(5)
C54 C61 C62 130.4(4)
C60 C61 C62 109.2(3)
C63 C62 C55 119.6(5)
C63 C62 C61 108.3(3)
C55 C62 C61 132.0(4)
C62 C63 C58 120.8(4)
C62 C63 C59 111.2(4)
C58 C63 C59 127.9(4)
N65 O64 C59 109.5(2)
C66 N65 O64 110.0(3)
N65 C66 C81 118.3(3)
N65 C66 C67 114.9(3)
C81 C66 C67 126.5(3)
C66 C67 C68 116.8(3)
C66 C67 C59 100.6(3)
C68 C67 C59 118.5(3)
C69 C68 C67 116.3(3)
C72 C69 C68 124.6(6)
C72 C69 C70 24.3(7)
C68 C69 C70 107.7(6)
C71 C70 C69 104.9(14)
C69 C72 C73 137.5(10)
C86 C81 C82 118.5(3)
C86 C81 C66 121.1(3)
C82 C81 C66 120.3(3)
C83 C82 C81 121.0(3)
C84 C83 C82 118.6(3)
C83 C84 C85 122.0(3)
C83 C84 N84 119.1(3)
C85 C84 N84 118.9(3)
O85 N84 O84 122.5(3)
O85 N84 C84 118.7(3)
O84 N84 C84 118.8(3)
C84 C85 C86 119.2(3)
C85 C86 C81 120.6(3)

loop_
_geom_bond_atom_site_label_1
_geom_bond_atom_site_label_2
_geom_bond_distance
C1 C10 1.355(5)
C1 C2 1.388(6)
C2 C3 1.366(7)
C3 C4 1.375(8)
C4 C11 1.379(6)
C5 C6 1.367(7)
C5 C12 1.397(5)
C6 C7 1.359(7)
C7 C8 1.397(6)
C8 C13 1.387(5)
C9 O14 1.473(4)
C9 C10 1.507(5)
C9 C13 1.513(5)
C9 C17 1.561(5)
C10 C11 1.388(5)
C11 C12 1.470(5)
C12 C13 1.391(5)
O14 N15 1.391(3)
N15 C16 1.280(4)
C16 C31 1.472(4)
C16 C17 1.505(4)
C17 C18 1.509(5)
C18 C19 1.522(5)
C19 C22 1.371(12)
C19 C20 1.648(12)
C20 C21 1.509(13)
C22 C23 1.505(18)
C31 C36 1.387(4)
C31 C32 1.405(4)
C32 C33 1.368(5)
C33 C34 1.375(4)
C34 C35 1.367(4)
C34 N34 1.465(4)
N34 O34 1.200(3)
N34 O35 1.213(4)
C35 C36 1.376(4)
C51 C60 1.341(6)
C51 C52 1.385(8)
C52 C53 1.368(9)
C53 C54 1.375(8)
C54 C61 1.377(6)
C55 C56 1.400(7)
C55 C62 1.422(6)
C56 C57 1.317(7)
C57 C58 1.382(6)
C58 C63 1.383(6)
C59 O64 1.479(4)
C59 C63 1.517(5)
C59 C60 1.515(5)
C59 C67 1.545(5)
C60 C61 1.394(5)
C61 C62 1.464(6)
C62 C63 1.365(5)
O64 N65 1.401(3)
N65 C66 1.272(4)
C66 C81 1.474(4)
C66 C67 1.496(4)
C67 C68 1.498(5)
C68 C69 1.489(5)
C69 C72 1.377(11)
C69 C70 1.678(14)
C70 C71 1.032(16)
C72 C73 1.401(15)
C81 C86 1.385(4)
C81 C82 1.396(4)
C82 C83 1.370(4)
C83 C84 1.369(5)
C84 C85 1.368(4)
C84 N84 1.470(4)
N84 O85 1.208(3)
N84 O84 1.215(4)
C85 C86 1.374(5)
